data_4329367
loop_
_publ_author_name
'Manolis J. Manos'
'Eleni J. Kyprianidou'
'Giannis S. Papaefstathiou'
'Anastasios J. Tasiopoulos'

_publ_section_title
;
 Insertion of Functional Groups into a Nd3+ Metal-Organic Framework via
 Single-Crystal-to-Single-Crystal Coordinating Solvent Exchange
;
_journal_name_full 'Inorganic Chemistry'
_journal_page_first 6308
_journal_page_last 6314
_journal_paper_doi 10.1021/ic3005085
_journal_volume 51
_journal_year 2012
_chemical_formula_moiety 'C18 H10 N5 Nd O7'
_chemical_formula_sum 'C18 H10 N5 Nd O7'
_chemical_formula_weight 552.55
_chemical_name_systematic
; 
 ? 
;
_space_group_IT_number 15
_symmetry_cell_setting monoclinic
_symmetry_space_group_name_Hall '-C 2yc'
_symmetry_space_group_name_H-M 'C 1 2/c 1'
_atom_sites_solution_hydrogens geom
_atom_sites_solution_primary direct
_atom_sites_solution_secondary difmap
_audit_creation_method SHELXL-97
_cell_angle_alpha 90.00
_cell_angle_beta 102.340(7)
_cell_angle_gamma 90.00
_cell_formula_units_Z 8
_cell_length_a 28.9274(17)
_cell_length_b 13.8282(7)
_cell_length_c 13.1654(11)
_cell_measurement_reflns_used 3068
_cell_measurement_temperature 100(2)
_cell_measurement_theta_max 71.5706
_cell_measurement_theta_min 3.1251
_cell_volume 5144.7(6)
_computing_cell_refinement 'CrysAlis RED'
_computing_data_collection 'CrysAlis CCD'
_computing_data_reduction 'CrysAlis RED'
_computing_molecular_graphics
;
 DIAMOND (Brandenburg, 2006)
 MERCURY (Bruno et al. 2002)
;
_computing_publication_material 'WINGX (Farrugia, 1999)'
_computing_structure_refinement 'SHELXL-97 (Sheldrick, 1997)'
_computing_structure_solution 'SHELXL-97 (Sheldrick, 1997)'
_diffrn_ambient_temperature 100(2)
_diffrn_detector_area_resol_mean 10.4223
_diffrn_measured_fraction_theta_full 0.996
_diffrn_measured_fraction_theta_max 0.996
_diffrn_measurement_device_type 'SuperNova, Dual, Cu at zero, Atlas'
_diffrn_measurement_method '\w scans'
_diffrn_radiation_monochromator mirror
_diffrn_radiation_source 'SuperNova (Cu) X-ray Source'
_diffrn_radiation_type CuK\a
_diffrn_radiation_wavelength 1.54180
_diffrn_reflns_av_R_equivalents 0.0305
_diffrn_reflns_av_sigmaI/netI 0.0420
_diffrn_reflns_limit_h_max 27
_diffrn_reflns_limit_h_min -34
_diffrn_reflns_limit_k_max 16
_diffrn_reflns_limit_k_min -16
_diffrn_reflns_limit_l_max 15
_diffrn_reflns_limit_l_min -15
_diffrn_reflns_number 8871
_diffrn_reflns_theta_full 68.49
_diffrn_reflns_theta_max 68.49
_diffrn_reflns_theta_min 3.13
_exptl_absorpt_coefficient_mu 15.771
_exptl_absorpt_correction_T_max 1.00000
_exptl_absorpt_correction_T_min 0.79232
_exptl_absorpt_correction_type multi-scan
_exptl_absorpt_process_details 'empirical absorption correction (CrysAlis RED, Oxford Diffraction)'
_exptl_crystal_colour colorless
_exptl_crystal_density_diffrn 1.427
_exptl_crystal_description plate
_exptl_crystal_F_000 2152
_exptl_crystal_size_max 0.04
_exptl_crystal_size_mid 0.03
_exptl_crystal_size_min 0.02
_refine_diff_density_max 1.196
_refine_diff_density_min -1.452
_refine_diff_density_rms 0.106
_refine_ls_extinction_method none
_refine_ls_goodness_of_fit_ref 1.119
_refine_ls_hydrogen_treatment mixed
_refine_ls_matrix_type full
_refine_ls_number_parameters 287
_refine_ls_number_reflns 4714
_refine_ls_number_restraints 7
_refine_ls_restrained_S_all 1.119
_refine_ls_R_factor_all 0.0513
_refine_ls_R_factor_gt 0.0404
_refine_ls_shift/su_max 0.001
_refine_ls_shift/su_mean 0.000
_refine_ls_structure_factor_coef Fsqd
_refine_ls_weighting_details 'calc w=1/[\s^2^(Fo^2^)+(0.0594P)^2^+1.7807P] where P=(Fo^2^+2Fc^2^)/3'
_refine_ls_weighting_scheme calc
_refine_ls_wR_factor_gt 0.1067
_refine_ls_wR_factor_ref 0.1123
_reflns_number_gt 3704
_reflns_number_total 4714
_reflns_threshold_expression >2sigma(I)
_cod_data_source_file ic3005085_si_002_05.cif
_cod_data_source_block UCY-2-atzH
_cod_original_sg_symbol_H-M 'C 2/c'
_cod_database_code 4329367

loop_
_symmetry_equiv_pos_as_xyz
'x, y, z'
'-x, y, -z+1/2'
'x+1/2, y+1/2, z'
'-x+1/2, y+1/2, -z+1/2'
'-x, -y, -z'
'x, -y, z-1/2'
'-x+1/2, -y+1/2, -z'
'x+1/2, -y+1/2, z-1/2'

loop_
_atom_site_label
_atom_site_type_symbol
_atom_site_fract_x
_atom_site_fract_y
_atom_site_fract_z
_atom_site_U_iso_or_equiv
_atom_site_adp_type
_atom_site_occupancy
_atom_site_symmetry_multiplicity
_atom_site_calc_flag
_atom_site_refinement_flags
Nd1 Nd 0.818126(9) 0.293134(18) 0.05933(2) 0.03250(12) Uani 1 1 d .
O1 O 0.88740(17) 0.1959(3) 0.0366(5) 0.0716(17) Uani 1 1 d .
O2 O 0.88881(12) 0.3464(3) -0.0143(3) 0.0389(9) Uani 1 1 d .
O3 O 0.79164(13) 0.4461(2) -0.0346(3) 0.0395(9) Uani 1 1 d .
O4 O 0.76934(13) 0.1501(2) 0.0338(3) 0.0405(9) Uani 1 1 d .
O5 O 0.76772(14) 0.3185(3) 0.1802(4) 0.0530(12) Uani 1 1 d .
O6 O 0.80364(14) 0.2502(3) -0.1229(3) 0.0488(11) Uani 1 1 d .
O7 O 0.8563(2) 0.2059(4) 0.2278(5) 0.0809(17) Uani 1 1 d U
N1 N 1.09427(19) 0.0958(4) -0.1445(5) 0.0627(17) Uani 1 1 d .
N2 N 0.86168(17) 0.4306(3) 0.1825(4) 0.0443(12) Uani 1 1 d .
N3 N 0.8856(2) 0.5864(4) 0.2096(5) 0.0656(17) Uani 1 1 d .
N4 N 0.87396(19) 0.5478(4) 0.2983(4) 0.0515(13) Uani 1 1 d D
N5 N 0.8510(2) 0.3986(4) 0.3576(5) 0.0696(17) Uani 1 1 d .
C1 C 0.9060(2) 0.2630(4) -0.0066(5) 0.0463(15) Uani 1 1 d .
C2 C 0.9496(2) 0.2416(4) -0.0455(6) 0.0516(17) Uani 1 1 d .
C3 C 0.9637(3) 0.1462(5) -0.0527(9) 0.102(4) Uani 1 1 d .
H3 H 0.9450 0.0961 -0.0365 0.122 Uiso 1 1 calc R
C4 C 1.0056(3) 0.1254(5) -0.0839(9) 0.114(4) Uani 1 1 d .
H4 H 1.0157 0.0617 -0.0856 0.137 Uiso 1 1 calc R
C5 C 1.0322(3) 0.1992(4) -0.1124(7) 0.068(2) Uani 1 1 d .
C6 C 1.0168(3) 0.2931(4) -0.1104(7) 0.067(2) Uani 1 1 d .
H6 H 1.0343 0.3430 -0.1309 0.081 Uiso 1 1 calc R
C7 C 0.9757(2) 0.3136(5) -0.0781(6) 0.058(2) Uani 1 1 d .
H7 H 0.9654 0.3773 -0.0783 0.070 Uiso 1 1 calc R
C8 C 1.0782(3) 0.1809(5) -0.1409(7) 0.067(2) Uani 1 1 d .
C9 C 0.74791(18) 0.4287(4) -0.0591(4) 0.0358(12) Uani 1 1 d .
C10 C 0.71544(18) 0.5019(4) -0.1202(4) 0.0361(12) Uani 1 1 d .
C11 C 0.6686(2) 0.5123(4) -0.1112(5) 0.0466(15) Uani 1 1 d .
H11 H 0.6560 0.4698 -0.0696 0.056 Uiso 1 1 calc R
C12 C 0.6407(2) 0.5856(4) -0.1637(6) 0.0497(16) Uani 1 1 d .
C13 C 0.65810(19) 0.6445(4) -0.2334(5) 0.0437(14) Uani 1 1 d .
H13 H 0.6390 0.6919 -0.2712 0.052 Uiso 1 1 calc R
C14 C 0.70415(19) 0.6314(4) -0.2455(5) 0.0399(13) Uani 1 1 d .
C15 C 0.73328(18) 0.5620(4) -0.1870(4) 0.0389(13) Uani 1 1 d .
H15 H 0.7646 0.5559 -0.1929 0.047 Uiso 1 1 calc R
C16 C 0.7240(2) 0.3073(4) 0.1789(5) 0.0429(15) Uani 1 1 d .
C17 C 0.8604(2) 0.4567(4) 0.2795(5) 0.0449(14) Uani 1 1 d .
C18 C 0.8776(2) 0.5136(5) 0.1447(5) 0.0564(17) Uani 1 1 d .
H18 H 0.8824 0.5180 0.0772 0.068 Uiso 1 1 calc R
H16 H 1.093(3) 0.229(6) -0.162(7) 0.09(3) Uiso 1 1 d .
H17 H 0.881(3) 0.586(5) 0.364(3) 0.103 Uiso 1 1 d D

loop_
_atom_site_aniso_label
_atom_site_aniso_U_11
_atom_site_aniso_U_22
_atom_site_aniso_U_33
_atom_site_aniso_U_23
_atom_site_aniso_U_13
_atom_site_aniso_U_12
Nd1 0.03001(17) 0.02503(16) 0.0524(2) -0.00082(14) 0.03100(13) -0.00056(11)
O1 0.058(3) 0.054(3) 0.127(4) 0.045(3) 0.073(3) 0.028(2)
O2 0.0344(18) 0.0310(19) 0.062(2) 0.0008(18) 0.0342(18) 0.0019(16)
O3 0.0378(19) 0.0264(18) 0.063(2) 0.0030(18) 0.0298(18) -0.0003(16)
O4 0.041(2) 0.0255(17) 0.067(3) 0.0046(18) 0.0380(19) 0.0037(16)
O5 0.042(2) 0.060(3) 0.073(3) -0.021(2) 0.047(2) -0.013(2)
O6 0.051(2) 0.049(2) 0.060(3) -0.020(2) 0.042(2) -0.019(2)
O7 0.115(5) 0.062(3) 0.072(3) -0.013(3) 0.034(3) -0.019(3)
N1 0.051(3) 0.046(3) 0.112(5) 0.027(3) 0.063(3) 0.020(3)
N2 0.047(3) 0.039(3) 0.057(3) -0.006(2) 0.033(2) -0.009(2)
N3 0.085(4) 0.049(3) 0.073(4) -0.004(3) 0.041(3) -0.020(3)
N4 0.059(3) 0.045(3) 0.060(3) -0.010(3) 0.034(3) -0.014(3)
N5 0.075(4) 0.068(4) 0.076(4) 0.012(4) 0.037(3) -0.002(3)
C1 0.038(3) 0.043(3) 0.069(4) 0.022(3) 0.036(3) 0.015(3)
C2 0.041(3) 0.040(3) 0.087(5) 0.020(3) 0.043(3) 0.014(3)
C3 0.092(6) 0.045(4) 0.207(11) 0.046(6) 0.120(7) 0.026(4)
C4 0.105(6) 0.049(4) 0.235(12) 0.060(6) 0.137(8) 0.036(5)
C5 0.063(4) 0.045(4) 0.120(7) 0.033(4) 0.073(5) 0.024(3)
C6 0.062(4) 0.040(3) 0.121(7) 0.025(4) 0.069(5) 0.013(3)
C7 0.052(4) 0.041(3) 0.099(5) 0.025(4) 0.056(4) 0.017(3)
C8 0.057(4) 0.047(4) 0.118(7) 0.032(4) 0.066(5) 0.021(3)
C9 0.038(3) 0.025(2) 0.055(3) -0.002(3) 0.033(3) 0.000(2)
C10 0.036(3) 0.025(2) 0.057(3) -0.003(2) 0.031(3) 0.005(2)
C11 0.048(3) 0.030(3) 0.077(4) 0.013(3) 0.049(3) 0.006(3)
C12 0.038(3) 0.040(3) 0.085(5) 0.014(3) 0.044(3) 0.008(3)
C13 0.037(3) 0.039(3) 0.066(4) 0.010(3) 0.035(3) 0.012(2)
C14 0.038(3) 0.034(3) 0.059(4) 0.005(3) 0.036(3) 0.006(2)
C15 0.036(3) 0.035(3) 0.057(3) 0.000(3) 0.034(3) 0.002(2)
C16 0.048(3) 0.042(3) 0.052(3) -0.017(3) 0.042(3) -0.017(3)
C17 0.041(3) 0.043(3) 0.058(4) 0.001(3) 0.026(3) -0.001(3)
C18 0.073(4) 0.048(4) 0.057(4) -0.002(3) 0.035(4) -0.010(3)

loop_
_atom_type_symbol
_atom_type_description
_atom_type_scat_dispersion_real
_atom_type_scat_dispersion_imag
_atom_type_scat_source
C C 0.0181 0.0091 'International Tables Vol C Tables 4.2.6.8 and 6.1.1.4'
H H 0.0000 0.0000 'International Tables Vol C Tables 4.2.6.8 and 6.1.1.4'
N N 0.0311 0.0180 'International Tables Vol C Tables 4.2.6.8 and 6.1.1.4'
O O 0.0492 0.0322 'International Tables Vol C Tables 4.2.6.8 and 6.1.1.4'
Nd Nd -3.1807 10.9079 'International Tables Vol C Tables 4.2.6.8 and 6.1.1.4'

loop_
_geom_angle_atom_site_label_1
_geom_angle_atom_site_label_2
_geom_angle_atom_site_label_3
_geom_angle
_geom_angle_site_symmetry_1
_geom_angle_site_symmetry_3
O5 Nd1 O4 78.00(13) . .
O5 Nd1 O6 133.76(14) . .
O4 Nd1 O6 71.83(13) . .
O5 Nd1 O1 141.07(17) . .
O4 Nd1 O1 90.13(14) . .
O6 Nd1 O1 73.80(18) . .
O5 Nd1 O3 92.26(14) . .
O4 Nd1 O3 121.29(13) . .
O6 Nd1 O3 75.29(14) . .
O1 Nd1 O3 124.84(12) . .
O5 Nd1 O2 149.14(13) . .
O4 Nd1 O2 132.58(12) . .
O6 Nd1 O2 71.18(13) . .
O1 Nd1 O2 51.54(12) . .
O3 Nd1 O2 75.65(11) . .
O5 Nd1 O7 72.82(19) . .
O4 Nd1 O7 82.26(16) . .
O6 Nd1 O7 134.03(16) . .
O1 Nd1 O7 68.87(19) . .
O3 Nd1 O7 149.54(15) . .
O2 Nd1 O7 103.49(17) . .
O5 Nd1 N2 76.43(14) . .
O4 Nd1 N2 149.93(14) . .
O6 Nd1 N2 138.18(14) . .
O1 Nd1 N2 99.93(17) . .
O3 Nd1 N2 75.45(15) . .
O2 Nd1 N2 73.08(13) . .
O7 Nd1 N2 75.28(16) . .
O5 Nd1 O4 67.26(14) . 7_655
O4 Nd1 O4 73.12(12) . 7_655
O6 Nd1 O4 70.87(13) . 7_655
O1 Nd1 O4 144.10(17) . 7_655
O3 Nd1 O4 50.47(11) . 7_655
O2 Nd1 O4 119.75(12) . 7_655
O7 Nd1 O4 136.39(16) . 7_655
N2 Nd1 O4 110.48(13) . 7_655
O5 Nd1 C1 156.68(18) . .
O4 Nd1 C1 111.48(15) . .
O6 Nd1 C1 69.10(17) . .
O1 Nd1 C1 25.92(15) . .
O3 Nd1 C1 99.83(14) . .
O2 Nd1 C1 25.69(14) . .
O7 Nd1 C1 87.04(19) . .
N2 Nd1 C1 87.33(17) . .
O4 Nd1 C1 135.24(15) 7_655 .
O5 Nd1 C9 79.11(15) . .
O4 Nd1 C9 97.53(14) . .
O6 Nd1 C9 71.24(15) . .
O1 Nd1 C9 139.63(16) . .
O3 Nd1 C9 24.96(12) . .
O2 Nd1 C9 97.63(12) . .
O7 Nd1 C9 151.37(17) . .
N2 Nd1 C9 92.95(16) . .
O4 Nd1 C9 25.52(12) 7_655 .
C1 Nd1 C9 118.91(15) . .
O5 Nd1 Nd1 67.94(11) . 7_655
O4 Nd1 Nd1 38.82(9) . 7_655
O6 Nd1 Nd1 66.52(9) . 7_655
O1 Nd1 Nd1 122.14(14) . 7_655
O3 Nd1 Nd1 83.62(8) . 7_655
O2 Nd1 Nd1 136.34(9) . 7_655
O7 Nd1 Nd1 113.27(14) . 7_655
N2 Nd1 Nd1 137.64(10) . 7_655
O4 Nd1 Nd1 34.30(7) 7_655 7_655
C1 Nd1 Nd1 132.91(14) . 7_655
C9 Nd1 Nd1 59.07(10) . 7_655
C1 O1 Nd1 95.1(3) . .
C1 O2 Nd1 92.3(3) . .
C9 O3 Nd1 98.6(3) . .
C9 O4 Nd1 156.4(4) 7_655 .
C9 O4 Nd1 89.2(3) 7_655 7_655
Nd1 O4 Nd1 106.88(12) . 7_655
C16 O5 Nd1 135.7(4) . .
C16 O6 Nd1 134.0(3) 7_655 .
C8 N1 C12 117.7(5) . 3_545
C17 N2 C18 101.6(5) . .
C17 N2 Nd1 132.5(4) . .
C18 N2 Nd1 122.3(4) . .
C18 N3 N4 102.2(5) . .
C17 N4 N3 108.9(5) . .
O2 C1 O1 120.8(5) . .
O2 C1 C2 120.4(5) . .
O1 C1 C2 118.8(5) . .
O2 C1 Nd1 62.0(3) . .
O1 C1 Nd1 59.0(3) . .
C2 C1 Nd1 175.8(5) . .
C7 C2 C3 118.6(5) . .
C7 C2 C1 121.8(5) . .
C3 C2 C1 119.6(5) . .
C2 C3 C4 120.2(6) . .
C5 C4 C3 120.0(6) . .
C6 C5 C4 119.6(6) . .
C6 C5 C8 118.5(6) . .
C4 C5 C8 121.8(6) . .
C5 C6 C7 120.3(6) . .
C2 C7 C6 121.2(6) . .
N1 C8 C5 121.6(6) . .
O3 C9 O4 121.7(5) . 7_655
O3 C9 C10 119.3(4) . .
O4 C9 C10 119.0(5) 7_655 .
O3 C9 Nd1 56.4(3) . .
O4 C9 Nd1 65.3(3) 7_655 .
C10 C9 Nd1 175.7(3) . .
C15 C10 C11 119.5(5) . .
C15 C10 C9 118.1(4) . .
C11 C10 C9 122.4(5) . .
C12 C11 C10 120.5(5) . .
C11 C12 C13 120.0(5) . .
C11 C12 N1 117.0(5) . 3_455
C13 C12 N1 123.0(5) . 3_455
C14 C13 C12 119.3(5) . .
C13 C14 C15 120.6(5) . .
C13 C14 C16 120.8(5) . 6_565
C15 C14 C16 118.6(4) . 6_565
C10 C15 C14 119.9(5) . .
O6 C16 O5 126.5(5) 7_655 .
O6 C16 C14 117.3(5) 7_655 6_566
O5 C16 C14 116.1(5) . 6_566
N4 C17 N2 111.5(5) . .
N4 C17 N5 120.8(6) . .
N2 C17 N5 127.4(6) . .
N3 C18 N2 115.7(6) . .

loop_
_geom_bond_atom_site_label_1
_geom_bond_atom_site_label_2
_geom_bond_distance
_geom_bond_site_symmetry_2
Nd1 O5 2.403(4) .
Nd1 O4 2.411(4) .
Nd1 O6 2.420(4) .
Nd1 O1 2.484(4) .
Nd1 O3 2.487(4) .
Nd1 O2 2.551(3) .
Nd1 O7 2.558(6) .
Nd1 N2 2.638(5) .
Nd1 O4 2.682(4) 7_655
Nd1 C1 2.886(5) .
Nd1 C9 2.952(6) .
Nd1 Nd1 4.0947(6) 7_655
O1 C1 1.267(7) .
O2 C1 1.252(7) .
O3 C9 1.260(6) .
O4 C9 1.272(6) 7_655
O4 Nd1 2.682(4) 7_655
O5 C16 1.270(7) .
O6 C16 1.250(7) 7_655
N1 C8 1.269(8) .
N1 C12 1.425(6) 3_545
N2 C17 1.336(7) .
N2 C18 1.369(7) .
N3 C18 1.309(8) .
N3 N4 1.390(7) .
N4 C17 1.327(7) .
N5 C17 1.376(8) .
C1 C2 1.488(7) .
C2 C7 1.374(8) .
C2 C3 1.390(9) .
C3 C4 1.392(8) .
C4 C5 1.377(9) .
C5 C6 1.374(8) .
C5 C8 1.481(8) .
C6 C7 1.375(8) .
C9 O4 1.272(6) 7_655
C9 C10 1.494(8) .
C10 C15 1.387(7) .
C10 C11 1.392(7) .
C11 C12 1.386(8) .
C12 C13 1.399(8) .
C12 N1 1.425(6) 3_455
C13 C14 1.387(6) .
C14 C15 1.396(8) .
C14 C16 1.512(7) 6_565
C16 O6 1.250(7) 7_655
C16 C14 1.512(7) 6_566
